data_2229710
loop_
_publ_author_name
'Wang, Xiao-Fang'

_publ_section_title
;
 Poly[bis(\m~2~-3-carboxybenzoato)bis(dipyrido[3,2-<i>a</i>;2',3'-<i>c</i>]phenazine)bis(\m~3~-isophthalato)tricopper(II)]
;
_journal_coeditor_code IS2675
_journal_issue 4
_journal_name_full 'Acta Crystallographica Section E'
_journal_page_first m447
_journal_paper_doi 10.1107/S1600536811008993
_journal_volume 67
_journal_year 2011
_chemical_formula_iupac '[Cu3 (C8 H4 O4)2 (C8 H5 O4)2 (C18 H10 N4)2]'
_chemical_formula_moiety 'C68 H38 Cu3 N8 O16'
_chemical_formula_sum 'C68 H38 Cu3 N8 O16'
_chemical_formula_weight 1413.68
_chemical_name_systematic
;
Poly[bis(\m~2~-3-carboxybenzoato)bis(dipyrido[3,2-<i>a</i>;2',3'-
<i>c</i>]phenazine)bis(\m~3~-isophthalato)tricopper(II)]
;
_space_group_IT_number 2
_symmetry_cell_setting triclinic
_symmetry_space_group_name_Hall '-P 1'
_symmetry_space_group_name_H-M 'P -1'
_atom_sites_solution_hydrogens geom
_atom_sites_solution_primary direct
_atom_sites_solution_secondary difmap
_audit_creation_method SHELXL-97
_cell_angle_alpha 103.1860(10)
_cell_angle_beta 93.712(2)
_cell_angle_gamma 95.460(2)
_cell_formula_units_Z 1
_cell_length_a 10.6453(12)
_cell_length_b 11.6437(13)
_cell_length_c 12.3213(14)
_cell_measurement_reflns_used 2406
_cell_measurement_temperature 293(2)
_cell_measurement_theta_max 20.14
_cell_measurement_theta_min 2.36
_cell_volume 1474.3(3)
_computing_cell_refinement 'SAINT (Bruker, 2001)'
_computing_data_collection 'SMART (Bruker, 2001)'
_computing_data_reduction 'SAINT (Bruker, 2001)'
_computing_molecular_graphics 'SHELXTL (Sheldrick, 2008)'
_computing_publication_material 'SHELXTL (Sheldrick, 2008)'
_computing_structure_refinement 'SHELXL97 (Sheldrick, 2008)'
_computing_structure_solution 'SHELXS97 (Sheldrick, 2008)'
_diffrn_ambient_temperature 293(2)
_diffrn_measured_fraction_theta_full 0.983
_diffrn_measured_fraction_theta_max 0.983
_diffrn_measurement_device_type 'Bruker APEX area-detector'
_diffrn_measurement_method '\f and \w'
_diffrn_radiation_monochromator graphite
_diffrn_radiation_source 'fine-focus sealed tube'
_diffrn_radiation_type MoK\a
_diffrn_radiation_wavelength 0.71073
_diffrn_reflns_av_R_equivalents 0.0177
_diffrn_reflns_av_sigmaI/netI 0.0353
_diffrn_reflns_limit_h_max 12
_diffrn_reflns_limit_h_min -9
_diffrn_reflns_limit_k_max 13
_diffrn_reflns_limit_k_min -13
_diffrn_reflns_limit_l_max 14
_diffrn_reflns_limit_l_min -14
_diffrn_reflns_number 7377
_diffrn_reflns_theta_full 25.00
_diffrn_reflns_theta_max 25.00
_diffrn_reflns_theta_min 1.81
_diffrn_standards_decay_% 0
_diffrn_standards_interval_time 0
_diffrn_standards_number 0
_exptl_absorpt_coefficient_mu 1.155
_exptl_absorpt_correction_T_max 0.7472
_exptl_absorpt_correction_T_min 0.6753
_exptl_absorpt_correction_type multi-scan
_exptl_absorpt_process_details '(<i>SADABS</i>; Sheldrick, 1996)'
_exptl_crystal_colour green
_exptl_crystal_density_diffrn 1.592
_exptl_crystal_density_method 'not measured'
_exptl_crystal_description block
_exptl_crystal_F_000 717
_exptl_crystal_size_max 0.37
_exptl_crystal_size_mid 0.33
_exptl_crystal_size_min 0.27
_refine_diff_density_max 0.322
_refine_diff_density_min -0.312
_refine_ls_extinction_method none
_refine_ls_goodness_of_fit_ref 1.054
_refine_ls_hydrogen_treatment constr
_refine_ls_matrix_type full
_refine_ls_number_parameters 430
_refine_ls_number_reflns 5099
_refine_ls_number_restraints 0
_refine_ls_restrained_S_all 1.054
_refine_ls_R_factor_all 0.0452
_refine_ls_R_factor_gt 0.0347
_refine_ls_shift/su_max 0.001
_refine_ls_shift/su_mean 0.000
_refine_ls_structure_factor_coef Fsqd
_refine_ls_weighting_details 'calc w=1/[\s^2^(Fo^2^)+(0.0567P)^2^+0.1669P] where P=(Fo^2^+2Fc^2^)/3'
_refine_ls_weighting_scheme calc
_refine_ls_wR_factor_gt 0.0916
_refine_ls_wR_factor_ref 0.0992
_reflns_number_gt 4179
_reflns_number_total 5099
_reflns_threshold_expression I>2sigma(I)
_cod_data_source_file is2675.cif
_cod_data_source_block I
_cod_database_code 2229710
_cod_database_fobs_code 2229710

loop_
_symmetry_equiv_pos_as_xyz
'x, y, z'
'-x, -y, -z'

loop_
_atom_site_type_symbol
_atom_site_label
_atom_site_fract_x
_atom_site_fract_y
_atom_site_fract_z
_atom_site_U_iso_or_equiv
_atom_site_adp_type
_atom_site_calc_flag
_atom_site_refinement_flags
_atom_site_occupancy
_atom_site_disorder_assembly
_atom_site_disorder_group
Cu Cu1 0.0000 0.5000 0.5000 0.02989(13) Uani d S 1 . .
Cu Cu2 0.16105(3) 0.28114(3) 0.30705(3) 0.03371(12) Uani d . 1 . .
C C1 0.3566(3) 0.4952(3) 0.3938(2) 0.0432(7) Uani d . 1 . .
H H1A 0.3151 0.5119 0.4588 0.052 Uiso calc R 1 . .
C C2 0.4679(3) 0.5651(3) 0.3878(3) 0.0529(8) Uani d . 1 . .
H H2A 0.4989 0.6283 0.4473 0.063 Uiso calc R 1 . .
C C3 0.5320(3) 0.5404(3) 0.2936(3) 0.0499(8) Uani d . 1 . .
H H3A 0.6081 0.5849 0.2895 0.060 Uiso calc R 1 . .
C C4 0.4814(3) 0.4478(2) 0.2042(2) 0.0386(7) Uani d . 1 . .
C C5 0.5409(3) 0.4150(3) 0.0987(2) 0.0416(7) Uani d . 1 . .
C C6 0.7044(3) 0.4393(3) -0.0073(3) 0.0559(9) Uani d . 1 . .
C C7 0.8200(3) 0.5009(4) -0.0229(4) 0.0724(12) Uani d . 1 . .
H H7A 0.8591 0.5637 0.0335 0.087 Uiso calc R 1 . .
C C8 0.8743(4) 0.4683(5) -0.1208(4) 0.0843(15) Uani d . 1 . .
H H8A 0.9499 0.5099 -0.1311 0.101 Uiso calc R 1 . .
C C9 0.8181(5) 0.3737(5) -0.2055(4) 0.0913(17) Uani d . 1 . .
H H9A 0.8576 0.3527 -0.2712 0.110 Uiso calc R 1 . .
C C10 0.7062(4) 0.3103(4) -0.1950(3) 0.0808(13) Uani d . 1 . .
H H10A 0.6707 0.2461 -0.2518 0.097 Uiso calc R 1 . .
C C11 0.6448(4) 0.3455(4) -0.0940(3) 0.0617(10) Uani d . 1 . .
C C12 0.4789(3) 0.3224(3) 0.0094(2) 0.0444(7) Uani d . 1 . .
C C13 0.3556(3) 0.2621(3) 0.0214(2) 0.0417(7) Uani d . 1 . .
C C14 0.2839(3) 0.1781(3) -0.0637(3) 0.0550(9) Uani d . 1 . .
H H14A 0.3126 0.1582 -0.1345 0.066 Uiso calc R 1 . .
C C15 0.1709(4) 0.1247(3) -0.0430(3) 0.0631(10) Uani d . 1 . .
H H15A 0.1212 0.0699 -0.1001 0.076 Uiso calc R 1 . .
C C16 0.1307(3) 0.1528(3) 0.0647(3) 0.0484(8) Uani d . 1 . .
H H16A 0.0555 0.1139 0.0791 0.058 Uiso calc R 1 . .
C C17 0.3064(3) 0.2894(2) 0.1253(2) 0.0340(6) Uani d . 1 . .
C C18 0.3685(3) 0.3830(2) 0.2154(2) 0.0329(6) Uani d . 1 . .
C C19 0.0936(3) 0.3055(2) 0.5382(2) 0.0337(6) Uani d . 1 . .
C C20 0.1180(3) 0.1978(2) 0.5788(2) 0.0313(6) Uani d . 1 . .
C C21 0.2345(3) 0.1544(3) 0.5679(2) 0.0433(7) Uani d . 1 . .
H H21A 0.2982 0.1943 0.5378 0.052 Uiso calc R 1 . .
C C22 0.2564(3) 0.0524(3) 0.6013(3) 0.0540(8) Uani d . 1 . .
H H22A 0.3356 0.0251 0.5965 0.065 Uiso calc R 1 . .
C C23 0.1596(3) -0.0095(3) 0.6423(3) 0.0443(7) Uani d . 1 . .
H H23A 0.1735 -0.0796 0.6629 0.053 Uiso calc R 1 . .
C C24 0.0425(3) 0.0324(2) 0.6525(2) 0.0315(6) Uani d . 1 . .
C C25 0.0231(2) 0.1374(2) 0.6232(2) 0.0302(6) Uani d . 1 . .
H H25A -0.0541 0.1679 0.6332 0.036 Uiso calc R 1 . .
C C26 -0.0649(3) -0.0392(2) 0.6895(2) 0.0357(6) Uani d . 1 . .
C C27 -0.1168(3) 0.3584(2) 0.3066(2) 0.0333(6) Uani d . 1 . .
C C28 -0.2233(2) 0.2739(2) 0.2388(2) 0.0310(6) Uani d . 1 . .
C C29 -0.2136(3) 0.2190(3) 0.1282(2) 0.0397(7) Uani d . 1 . .
H H29A -0.1427 0.2393 0.0933 0.048 Uiso calc R 1 . .
C C30 -0.3081(3) 0.1344(3) 0.0692(2) 0.0473(8) Uani d . 1 . .
H H30A -0.3010 0.0972 -0.0051 0.057 Uiso calc R 1 . .
C C31 -0.4141(3) 0.1051(3) 0.1216(2) 0.0462(8) Uani d . 1 . .
H H31A -0.4773 0.0471 0.0825 0.055 Uiso calc R 1 . .
C C32 -0.4265(3) 0.1611(2) 0.2310(2) 0.0343(6) Uani d . 1 . .
C C33 -0.3325(2) 0.2459(2) 0.2893(2) 0.0322(6) Uani d . 1 . .
H H33A -0.3415 0.2848 0.3627 0.039 Uiso calc R 1 . .
C C34 -0.5433(3) 0.1340(3) 0.2864(3) 0.0406(7) Uani d . 1 . .
N N1 0.3072(2) 0.40537(19) 0.31041(18) 0.0333(5) Uani d . 1 . .
N N2 0.1971(2) 0.23343(19) 0.14657(18) 0.0352(5) Uani d . 1 . .
N N3 0.6503(2) 0.4734(2) 0.0899(2) 0.0509(7) Uani d . 1 . .
N N4 0.5305(3) 0.2874(2) -0.0866(2) 0.0565(8) Uani d . 1 . .
O O1 0.1657(2) 0.33737(16) 0.46839(15) 0.0423(5) Uani d . 1 . .
O O2 0.00556(19) 0.36275(15) 0.57337(16) 0.0402(5) Uani d . 1 . .
O O3 -0.0436(2) -0.14264(17) 0.69704(17) 0.0462(5) Uani d . 1 . .
O O4 -0.1638(2) 0.00500(19) 0.7081(2) 0.0590(6) Uani d . 1 . .
O O5 -0.01211(18) 0.36972(17) 0.26738(16) 0.0397(5) Uani d . 1 . .
O O6 -0.14098(18) 0.41203(17) 0.40347(16) 0.0419(5) Uani d . 1 . .
O O7 -0.6232(2) 0.0496(2) 0.22334(19) 0.0604(6) Uani d . 1 . .
H H7B -0.6875 0.0414 0.2554 0.091 Uiso calc R 1 . .
O O8 -0.5632(2) 0.1898(2) 0.3764(2) 0.0778(8) Uani d . 1 . .

loop_
_atom_site_aniso_label
_atom_site_aniso_U_11
_atom_site_aniso_U_22
_atom_site_aniso_U_33
_atom_site_aniso_U_12
_atom_site_aniso_U_13
_atom_site_aniso_U_23
Cu1 0.0317(3) 0.0222(2) 0.0369(3) -0.00111(18) 0.01068(19) 0.00878(18)
Cu2 0.0394(2) 0.02654(18) 0.0388(2) 0.00076(14) 0.01725(15) 0.01257(14)
C1 0.0505(19) 0.0445(17) 0.0344(15) -0.0025(14) 0.0111(13) 0.0101(13)
C2 0.054(2) 0.0550(19) 0.0457(18) -0.0133(16) 0.0054(15) 0.0108(15)
C3 0.0380(18) 0.056(2) 0.057(2) -0.0101(15) 0.0074(15) 0.0230(16)
C4 0.0343(16) 0.0440(16) 0.0462(16) 0.0057(13) 0.0133(13) 0.0249(14)
C5 0.0374(17) 0.0481(17) 0.0520(18) 0.0130(14) 0.0196(14) 0.0301(15)
C6 0.047(2) 0.070(2) 0.075(2) 0.0265(18) 0.0321(18) 0.051(2)
C7 0.048(2) 0.095(3) 0.107(3) 0.029(2) 0.041(2) 0.073(3)
C8 0.066(3) 0.110(4) 0.119(4) 0.043(3) 0.058(3) 0.086(3)
C9 0.094(4) 0.120(4) 0.108(4) 0.070(3) 0.081(3) 0.082(3)
C10 0.092(3) 0.096(3) 0.084(3) 0.049(3) 0.062(3) 0.051(2)
C11 0.065(2) 0.078(3) 0.071(2) 0.043(2) 0.048(2) 0.052(2)
C12 0.0519(19) 0.0472(18) 0.0474(17) 0.0218(15) 0.0256(15) 0.0263(14)
C13 0.0518(19) 0.0378(16) 0.0420(16) 0.0149(14) 0.0203(14) 0.0147(13)
C14 0.072(2) 0.0530(19) 0.0407(17) 0.0107(18) 0.0217(16) 0.0071(15)
C15 0.079(3) 0.055(2) 0.0470(19) -0.0061(19) 0.0105(18) -0.0009(16)
C16 0.051(2) 0.0428(17) 0.0494(18) -0.0013(15) 0.0114(15) 0.0078(14)
C17 0.0363(15) 0.0319(14) 0.0389(15) 0.0107(12) 0.0121(12) 0.0137(12)
C18 0.0344(15) 0.0345(14) 0.0365(14) 0.0088(12) 0.0152(12) 0.0172(12)
C19 0.0435(17) 0.0258(13) 0.0321(14) -0.0035(12) 0.0084(12) 0.0091(11)
C20 0.0376(16) 0.0265(13) 0.0312(13) -0.0011(11) 0.0099(11) 0.0095(11)
C21 0.0376(17) 0.0413(16) 0.0570(18) 0.0013(13) 0.0190(14) 0.0211(14)
C22 0.0363(18) 0.055(2) 0.083(2) 0.0139(15) 0.0174(16) 0.0352(18)
C23 0.0444(18) 0.0353(15) 0.0613(19) 0.0061(14) 0.0102(15) 0.0261(14)
C24 0.0364(15) 0.0278(13) 0.0312(13) -0.0030(12) 0.0057(11) 0.0108(11)
C25 0.0294(14) 0.0276(13) 0.0341(14) 0.0014(11) 0.0090(11) 0.0075(11)
C26 0.0409(17) 0.0298(14) 0.0359(15) -0.0063(13) 0.0060(12) 0.0105(11)
C27 0.0352(16) 0.0281(13) 0.0416(15) 0.0047(12) 0.0060(12) 0.0174(12)
C28 0.0303(14) 0.0282(13) 0.0382(14) 0.0069(11) 0.0064(11) 0.0126(11)
C29 0.0363(16) 0.0454(16) 0.0415(16) 0.0074(13) 0.0128(13) 0.0148(13)
C30 0.0478(19) 0.0555(19) 0.0339(15) 0.0053(16) 0.0089(13) -0.0006(14)
C31 0.0357(17) 0.0527(19) 0.0425(17) -0.0035(14) 0.0029(13) -0.0012(14)
C32 0.0297(15) 0.0330(14) 0.0418(15) 0.0050(12) 0.0054(12) 0.0106(12)
C33 0.0323(15) 0.0304(13) 0.0359(14) 0.0059(12) 0.0083(12) 0.0093(11)
C34 0.0343(16) 0.0381(16) 0.0503(18) 0.0022(13) 0.0097(13) 0.0111(14)
N1 0.0358(13) 0.0353(12) 0.0336(12) 0.0039(10) 0.0114(10) 0.0156(10)
N2 0.0382(14) 0.0292(12) 0.0411(13) 0.0039(10) 0.0139(11) 0.0115(10)
N3 0.0365(14) 0.0626(17) 0.0699(18) 0.0120(13) 0.0254(13) 0.0408(14)
N4 0.0676(19) 0.0626(18) 0.0550(16) 0.0283(15) 0.0374(15) 0.0284(14)
O1 0.0570(13) 0.0348(10) 0.0387(11) -0.0043(9) 0.0203(10) 0.0155(9)
O2 0.0451(12) 0.0292(10) 0.0535(12) 0.0070(9) 0.0191(10) 0.0194(9)
O3 0.0503(13) 0.0325(11) 0.0615(13) -0.0037(9) 0.0128(10) 0.0240(9)
O4 0.0437(14) 0.0463(13) 0.0969(18) 0.0011(11) 0.0299(12) 0.0322(12)
O5 0.0299(11) 0.0405(11) 0.0540(12) 0.0025(9) 0.0118(9) 0.0201(9)
O6 0.0375(11) 0.0404(11) 0.0441(11) -0.0052(9) 0.0104(9) 0.0045(9)
O7 0.0341(12) 0.0674(15) 0.0715(15) -0.0148(11) 0.0157(11) 0.0052(12)
O8 0.0653(17) 0.0801(18) 0.0713(17) -0.0248(14) 0.0400(14) -0.0123(14)

loop_
_atom_type_symbol
_atom_type_description
_atom_type_scat_dispersion_real
_atom_type_scat_dispersion_imag
_atom_type_scat_source
C C 0.0033 0.0016 'International Tables Vol C Tables 4.2.6.8 and 6.1.1.4'
H H 0.0000 0.0000 'International Tables Vol C Tables 4.2.6.8 and 6.1.1.4'
N N 0.0061 0.0033 'International Tables Vol C Tables 4.2.6.8 and 6.1.1.4'
O O 0.0106 0.0060 'International Tables Vol C Tables 4.2.6.8 and 6.1.1.4'
Cu Cu 0.3201 1.2651 'International Tables Vol C Tables 4.2.6.8 and 6.1.1.4'

loop_
_geom_angle_atom_site_label_1
_geom_angle_atom_site_label_2
_geom_angle_atom_site_label_3
_geom_angle_site_symmetry_1
_geom_angle_site_symmetry_3
_geom_angle
_geom_angle_publ_flag
O6 Cu1 O6 2_566 . 180.0 ?
O6 Cu1 O2 2_566 . 91.80(8) ?
O6 Cu1 O2 . . 88.20(8) ?
O6 Cu1 O2 2_566 2_566 88.20(8) ?
O6 Cu1 O2 . 2_566 91.80(8) ?
O2 Cu1 O2 . 2_566 180.0000(10) ?
O6 Cu1 O1 2_566 . 80.47(7) ?
O6 Cu1 O1 . . 99.53(7) ?
O2 Cu1 O1 . . 53.69(6) ?
O2 Cu1 O1 2_566 . 126.31(6) ?
O6 Cu1 O1 2_566 2_566 99.53(7) ?
O6 Cu1 O1 . 2_566 80.47(7) ?
O2 Cu1 O1 . 2_566 126.31(6) ?
O2 Cu1 O1 2_566 2_566 53.69(6) ?
O1 Cu1 O1 . 2_566 180.0 ?
O3 Cu2 O1 2_556 . 93.55(8) ?
O3 Cu2 N2 2_556 . 95.69(9) ?
O1 Cu2 N2 . . 167.49(9) ?
O3 Cu2 N1 2_556 . 169.76(9) ?
O1 Cu2 N1 . . 87.94(8) ?
N2 Cu2 N1 . . 81.48(9) ?
O3 Cu2 O5 2_556 . 86.18(8) ?
O1 Cu2 O5 . . 95.63(8) ?
N2 Cu2 O5 . . 93.38(8) ?
N1 Cu2 O5 . . 103.77(8) ?
N1 C1 C2 . . 122.5(3) ?
N1 C1 H1A . . 118.8 ?
C2 C1 H1A . . 118.8 ?
C3 C2 C1 . . 119.7(3) ?
C3 C2 H2A . . 120.2 ?
C1 C2 H2A . . 120.2 ?
C2 C3 C4 . . 119.0(3) ?
C2 C3 H3A . . 120.5 ?
C4 C3 H3A . . 120.5 ?
C18 C4 C3 . . 118.1(3) ?
C18 C4 C5 . . 118.3(3) ?
C3 C4 C5 . . 123.6(3) ?
N3 C5 C12 . . 122.1(3) ?
N3 C5 C4 . . 118.2(3) ?
C12 C5 C4 . . 119.7(3) ?
N3 C6 C11 . . 120.9(3) ?
N3 C6 C7 . . 119.5(4) ?
C11 C6 C7 . . 119.6(3) ?
C8 C7 C6 . . 120.0(4) ?
C8 C7 H7A . . 120.0 ?
C6 C7 H7A . . 120.0 ?
C7 C8 C9 . . 120.7(4) ?
C7 C8 H8A . . 119.6 ?
C9 C8 H8A . . 119.6 ?
C10 C9 C8 . . 121.9(4) ?
C10 C9 H9A . . 119.0 ?
C8 C9 H9A . . 119.0 ?
C9 C10 C11 . . 118.4(5) ?
C9 C10 H10A . . 120.8 ?
C11 C10 H10A . . 120.8 ?
N4 C11 C6 . . 122.4(3) ?
N4 C11 C10 . . 118.3(4) ?
C6 C11 C10 . . 119.3(4) ?
N4 C12 C5 . . 122.0(3) ?
N4 C12 C13 . . 117.7(3) ?
C5 C12 C13 . . 120.3(2) ?
C14 C13 C17 . . 117.3(3) ?
C14 C13 C12 . . 124.4(3) ?
C17 C13 C12 . . 118.3(3) ?
C15 C14 C13 . . 119.8(3) ?
C15 C14 H14A . . 120.1 ?
C13 C14 H14A . . 120.1 ?
C14 C15 C16 . . 119.5(3) ?
C14 C15 H15A . . 120.3 ?
C16 C15 H15A . . 120.3 ?
N2 C16 C15 . . 121.6(3) ?
N2 C16 H16A . . 119.2 ?
C15 C16 H16A . . 119.2 ?
N2 C17 C13 . . 122.7(3) ?
N2 C17 C18 . . 116.1(2) ?
C13 C17 C18 . . 121.1(3) ?
N1 C18 C4 . . 122.7(3) ?
N1 C18 C17 . . 115.4(2) ?
C4 C18 C17 . . 121.8(2) ?
O2 C19 O1 . . 121.8(2) ?
O2 C19 C20 . . 119.8(2) ?
O1 C19 C20 . . 118.5(2) ?
C21 C20 C25 . . 119.5(2) ?
C21 C20 C19 . . 119.9(2) ?
C25 C20 C19 . . 120.5(2) ?
C22 C21 C20 . . 120.3(3) ?
C22 C21 H21A . . 119.8 ?
C20 C21 H21A . . 119.8 ?
C21 C22 C23 . . 119.7(3) ?
C21 C22 H22A . . 120.1 ?
C23 C22 H22A . . 120.1 ?
C24 C23 C22 . . 120.4(3) ?
C24 C23 H23A . . 119.8 ?
C22 C23 H23A . . 119.8 ?
C25 C24 C23 . . 119.4(2) ?
C25 C24 C26 . . 120.3(2) ?
C23 C24 C26 . . 120.2(2) ?
C24 C25 C20 . . 120.5(2) ?
C24 C25 H25A . . 119.8 ?
C20 C25 H25A . . 119.8 ?
O4 C26 O3 . . 126.0(3) ?
O4 C26 C24 . . 118.7(2) ?
O3 C26 C24 . . 115.3(3) ?
O5 C27 O6 . . 124.7(3) ?
O5 C27 C28 . . 119.8(2) ?
O6 C27 C28 . . 115.4(2) ?
C29 C28 C33 . . 119.2(2) ?
C29 C28 C27 . . 121.1(2) ?
C33 C28 C27 . . 119.6(2) ?
C30 C29 C28 . . 120.6(3) ?
C30 C29 H29A . . 119.7 ?
C28 C29 H29A . . 119.7 ?
C29 C30 C31 . . 119.4(3) ?
C29 C30 H30A . . 120.3 ?
C31 C30 H30A . . 120.3 ?
C32 C31 C30 . . 120.7(3) ?
C32 C31 H31A . . 119.6 ?
C30 C31 H31A . . 119.6 ?
C33 C32 C31 . . 119.8(2) ?
C33 C32 C34 . . 119.2(2) ?
C31 C32 C34 . . 121.0(2) ?
C32 C33 C28 . . 120.3(2) ?
C32 C33 H33A . . 119.9 ?
C28 C33 H33A . . 119.9 ?
O8 C34 O7 . . 124.1(3) ?
O8 C34 C32 . . 122.6(3) ?
O7 C34 C32 . . 113.1(2) ?
C1 N1 C18 . . 118.0(2) ?
C1 N1 Cu2 . . 129.29(18) ?
C18 N1 Cu2 . . 112.39(17) ?
C16 N2 C17 . . 119.0(2) ?
C16 N2 Cu2 . . 128.0(2) ?
C17 N2 Cu2 . . 113.01(17) ?
C5 N3 C6 . . 116.9(3) ?
C12 N4 C11 . . 115.7(3) ?
C19 O1 Cu2 . . 130.45(18) ?
C19 O1 Cu1 . . 75.87(16) ?
Cu2 O1 Cu1 . . 104.83(8) ?
C19 O2 Cu1 . . 108.67(16) ?
C26 O3 Cu2 . 2_556 129.9(2) ?
C27 O5 Cu2 . . 125.75(16) ?
C27 O6 Cu1 . . 116.10(17) ?
C34 O7 H7B . . 109.5 ?

loop_
_geom_bond_atom_site_label_1
_geom_bond_atom_site_label_2
_geom_bond_site_symmetry_2
_geom_bond_distance
_geom_bond_publ_flag
Cu1 O6 2_566 1.9070(19) ?
Cu1 O6 . 1.9070(19) ?
Cu1 O2 . 2.0112(17) ?
Cu1 O2 2_566 2.0112(17) ?
Cu1 O1 . 2.690(2) ?
Cu1 O1 2_566 2.690(2) ?
Cu2 O3 2_556 1.9334(18) ?
Cu2 O1 . 1.9417(18) ?
Cu2 N2 . 2.001(2) ?
Cu2 N1 . 2.013(2) ?
Cu2 O5 . 2.2750(19) ?
C1 N1 . 1.327(4) ?
C1 C2 . 1.389(4) ?
C1 H1A . 0.9300 ?
C2 C3 . 1.372(4) ?
C2 H2A . 0.9300 ?
C3 C4 . 1.392(4) ?
C3 H3A . 0.9300 ?
C4 C18 . 1.388(4) ?
C4 C5 . 1.471(4) ?
C5 N3 . 1.316(4) ?
C5 C12 . 1.428(4) ?
C6 N3 . 1.356(4) ?
C6 C11 . 1.409(5) ?
C6 C7 . 1.412(5) ?
C7 C8 . 1.362(5) ?
C7 H7A . 0.9300 ?
C8 C9 . 1.390(7) ?
C8 H8A . 0.9300 ?
C9 C10 . 1.370(6) ?
C9 H9A . 0.9300 ?
C10 C11 . 1.437(4) ?
C10 H10A . 0.9300 ?
C11 N4 . 1.354(5) ?
C12 N4 . 1.331(3) ?
C12 C13 . 1.461(4) ?
C13 C14 . 1.388(4) ?
C13 C17 . 1.396(4) ?
C14 C15 . 1.367(4) ?
C14 H14A . 0.9300 ?
C15 C16 . 1.397(4) ?
C15 H15A . 0.9300 ?
C16 N2 . 1.322(4) ?
C16 H16A . 0.9300 ?
C17 N2 . 1.349(3) ?
C17 C18 . 1.440(4) ?
C18 N1 . 1.362(3) ?
C19 O2 . 1.245(3) ?
C19 O1 . 1.282(3) ?
C19 C20 . 1.491(4) ?
C20 C21 . 1.386(4) ?
C20 C25 . 1.388(3) ?
C21 C22 . 1.378(4) ?
C21 H21A . 0.9300 ?
C22 C23 . 1.388(4) ?
C22 H22A . 0.9300 ?
C23 C24 . 1.385(4) ?
C23 H23A . 0.9300 ?
C24 C25 . 1.381(4) ?
C24 C26 . 1.507(3) ?
C25 H25A . 0.9300 ?
C26 O4 . 1.227(3) ?
C26 O3 . 1.269(3) ?
C27 O5 . 1.250(3) ?
C27 O6 . 1.270(3) ?
C27 C28 . 1.497(4) ?
C28 C29 . 1.382(4) ?
C28 C33 . 1.400(3) ?
C29 C30 . 1.379(4) ?
C29 H29A . 0.9300 ?
C30 C31 . 1.388(4) ?
C30 H30A . 0.9300 ?
C31 C32 . 1.377(4) ?
C31 H31A . 0.9300 ?
C32 C33 . 1.374(4) ?
C32 C34 . 1.499(4) ?
C33 H33A . 0.9300 ?
C34 O8 . 1.193(3) ?
C34 O7 . 1.304(3) ?
O3 Cu2 2_556 1.9334(18) ?
O7 H7B . 0.8200 ?

loop_
_geom_hbond_atom_site_label_D
_geom_hbond_atom_site_label_H
_geom_hbond_atom_site_label_A
_geom_hbond_site_symmetry_A
_geom_hbond_distance_DH
_geom_hbond_distance_HA
_geom_hbond_distance_DA
_geom_hbond_angle_DHA
O7 H7B O4 2_456 0.82 1.74 2.545(3) 165

loop_
_geom_torsion_atom_site_label_1
_geom_torsion_atom_site_label_2
_geom_torsion_atom_site_label_3
_geom_torsion_atom_site_label_4
_geom_torsion_site_symmetry_1
_geom_torsion_site_symmetry_2
_geom_torsion_site_symmetry_3
_geom_torsion_site_symmetry_4
_geom_torsion
_geom_torsion_publ_flag
N1 C1 C2 C3 . . . . -1.3(5) ?
C1 C2 C3 C4 . . . . 2.1(5) ?
C2 C3 C4 C18 . . . . -1.0(4) ?
C2 C3 C4 C5 . . . . 179.0(3) ?
C18 C4 C5 N3 . . . . -177.4(3) ?
C3 C4 C5 N3 . . . . 2.6(4) ?
C18 C4 C5 C12 . . . . 3.1(4) ?
C3 C4 C5 C12 . . . . -176.9(3) ?
N3 C6 C7 C8 . . . . -179.2(3) ?
C11 C6 C7 C8 . . . . -1.0(5) ?
C6 C7 C8 C9 . . . . -0.9(6) ?
C7 C8 C9 C10 . . . . 0.7(6) ?
C8 C9 C10 C11 . . . . 1.4(6) ?
N3 C6 C11 N4 . . . . 1.9(5) ?
C7 C6 C11 N4 . . . . -176.2(3) ?
N3 C6 C11 C10 . . . . -178.8(3) ?
C7 C6 C11 C10 . . . . 3.1(5) ?
C9 C10 C11 N4 . . . . 176.1(3) ?
C9 C10 C11 C6 . . . . -3.2(5) ?
N3 C5 C12 N4 . . . . 2.3(4) ?
C4 C5 C12 N4 . . . . -178.2(3) ?
N3 C5 C12 C13 . . . . -178.2(3) ?
C4 C5 C12 C13 . . . . 1.3(4) ?
N4 C12 C13 C14 . . . . -5.8(4) ?
C5 C12 C13 C14 . . . . 174.6(3) ?
N4 C12 C13 C17 . . . . 173.6(3) ?
C5 C12 C13 C17 . . . . -6.0(4) ?
C17 C13 C14 C15 . . . . -1.0(5) ?
C12 C13 C14 C15 . . . . 178.4(3) ?
C13 C14 C15 C16 . . . . -1.9(5) ?
C14 C15 C16 N2 . . . . 2.5(5) ?
C14 C13 C17 N2 . . . . 3.5(4) ?
C12 C13 C17 N2 . . . . -175.9(2) ?
C14 C13 C17 C18 . . . . -174.3(3) ?
C12 C13 C17 C18 . . . . 6.2(4) ?
C3 C4 C18 N1 . . . . -1.1(4) ?
C5 C4 C18 N1 . . . . 178.9(2) ?
C3 C4 C18 C17 . . . . 177.0(3) ?
C5 C4 C18 C17 . . . . -3.0(4) ?
N2 C17 C18 N1 . . . . -1.6(3) ?
C13 C17 C18 N1 . . . . 176.4(2) ?
N2 C17 C18 C4 . . . . -179.8(2) ?
C13 C17 C18 C4 . . . . -1.8(4) ?
O2 C19 C20 C21 . . . . -160.8(3) ?
O1 C19 C20 C21 . . . . 18.4(4) ?
O2 C19 C20 C25 . . . . 21.9(4) ?
O1 C19 C20 C25 . . . . -158.9(2) ?
C25 C20 C21 C22 . . . . -0.3(4) ?
C19 C20 C21 C22 . . . . -177.6(3) ?
C20 C21 C22 C23 . . . . 2.4(5) ?
C21 C22 C23 C24 . . . . -1.8(5) ?
C22 C23 C24 C25 . . . . -0.9(4) ?
C22 C23 C24 C26 . . . . 175.8(3) ?
C23 C24 C25 C20 . . . . 3.0(4) ?
C26 C24 C25 C20 . . . . -173.7(2) ?
C21 C20 C25 C24 . . . . -2.4(4) ?
C19 C20 C25 C24 . . . . 174.9(2) ?
C25 C24 C26 O4 . . . . -10.1(4) ?
C23 C24 C26 O4 . . . . 173.2(3) ?
C25 C24 C26 O3 . . . . 169.0(2) ?
C23 C24 C26 O3 . . . . -7.7(4) ?
O5 C27 C28 C29 . . . . -8.2(4) ?
O6 C27 C28 C29 . . . . 173.4(2) ?
O5 C27 C28 C33 . . . . 169.0(2) ?
O6 C27 C28 C33 . . . . -9.4(3) ?
C33 C28 C29 C30 . . . . -2.3(4) ?
C27 C28 C29 C30 . . . . 174.8(3) ?
C28 C29 C30 C31 . . . . 0.4(5) ?
C29 C30 C31 C32 . . . . 1.1(5) ?
C30 C31 C32 C33 . . . . -0.7(4) ?
C30 C31 C32 C34 . . . . 177.1(3) ?
C31 C32 C33 C28 . . . . -1.2(4) ?
C34 C32 C33 C28 . . . . -179.1(2) ?
C29 C28 C33 C32 . . . . 2.7(4) ?
C27 C28 C33 C32 . . . . -174.5(2) ?
C33 C32 C34 O8 . . . . 6.3(5) ?
C31 C32 C34 O8 . . . . -171.6(3) ?
C33 C32 C34 O7 . . . . -178.1(3) ?
C31 C32 C34 O7 . . . . 4.1(4) ?
C2 C1 N1 C18 . . . . -0.8(4) ?
C2 C1 N1 Cu2 . . . . 171.7(2) ?
C4 C18 N1 C1 . . . . 2.0(4) ?
C17 C18 N1 C1 . . . . -176.3(2) ?
C4 C18 N1 Cu2 . . . . -171.7(2) ?
C17 C18 N1 Cu2 . . . . 10.0(3) ?
O3 Cu2 N1 C1 2_556 . . . -109.2(5) ?
O1 Cu2 N1 C1 . . . . -10.6(2) ?
N2 Cu2 N1 C1 . . . . 176.2(3) ?
O5 Cu2 N1 C1 . . . . 84.7(3) ?
O3 Cu2 N1 C18 2_556 . . . 63.6(5) ?
O1 Cu2 N1 C18 . . . . 162.24(18) ?
N2 Cu2 N1 C18 . . . . -11.04(18) ?
O5 Cu2 N1 C18 . . . . -102.46(18) ?
C15 C16 N2 C17 . . . . -0.2(5) ?
C15 C16 N2 Cu2 . . . . -176.8(2) ?
C13 C17 N2 C16 . . . . -2.9(4) ?
C18 C17 N2 C16 . . . . 175.0(3) ?
C13 C17 N2 Cu2 . . . . 174.2(2) ?
C18 C17 N2 Cu2 . . . . -7.8(3) ?
O3 Cu2 N2 C16 2_556 . . . 17.0(3) ?
O1 Cu2 N2 C16 . . . . 154.5(3) ?
N1 Cu2 N2 C16 . . . . -172.9(3) ?
O5 Cu2 N2 C16 . . . . -69.5(3) ?
O3 Cu2 N2 C17 2_556 . . . -159.81(18) ?
O1 Cu2 N2 C17 . . . . -22.4(5) ?
N1 Cu2 N2 C17 . . . . 10.27(18) ?
O5 Cu2 N2 C17 . . . . 113.69(18) ?
C12 C5 N3 C6 . . . . -2.0(4) ?
C4 C5 N3 C6 . . . . 178.5(3) ?
C11 C6 N3 C5 . . . . 0.0(4) ?
C7 C6 N3 C5 . . . . 178.2(3) ?
C5 C12 N4 C11 . . . . -0.3(4) ?
C13 C12 N4 C11 . . . . -179.9(3) ?
C6 C11 N4 C12 . . . . -1.7(4) ?
C10 C11 N4 C12 . . . . 179.0(3) ?
O2 C19 O1 Cu2 . . . . -98.6(3) ?
C20 C19 O1 Cu2 . . . . 82.2(3) ?
O2 C19 O1 Cu1 . . . . -1.0(2) ?
C20 C19 O1 Cu1 . . . . 179.8(2) ?
O3 Cu2 O1 C19 2_556 . . . -13.4(3) ?
N2 Cu2 O1 C19 . . . . -151.0(3) ?
N1 Cu2 O1 C19 . . . . 176.7(3) ?
O5 Cu2 O1 C19 . . . . 73.1(2) ?
O3 Cu2 O1 Cu1 2_556 . . . -97.32(8) ?
N2 Cu2 O1 Cu1 . . . . 125.1(4) ?
N1 Cu2 O1 Cu1 . . . . 92.82(8) ?
O5 Cu2 O1 Cu1 . . . . -10.81(7) ?
O6 Cu1 O1 C19 2_566 . . . 100.00(16) ?
O6 Cu1 O1 C19 . . . . -80.00(16) ?
O2 Cu1 O1 C19 . . . . 0.63(15) ?
O2 Cu1 O1 C19 2_566 . . . -179.37(15) ?
O6 Cu1 O1 Cu2 2_566 . . . -131.28(9) ?
O6 Cu1 O1 Cu2 . . . . 48.72(9) ?
O2 Cu1 O1 Cu2 . . . . 129.35(12) ?
O2 Cu1 O1 Cu2 2_566 . . . -50.65(12) ?
O1 C19 O2 Cu1 . . . . 1.3(3) ?
C20 C19 O2 Cu1 . . . . -179.46(19) ?
O6 Cu1 O2 C19 2_566 . . . -77.44(19) ?
O6 Cu1 O2 C19 . . . . 102.56(19) ?
O1 Cu1 O2 C19 . . . . -0.66(16) ?
O1 Cu1 O2 C19 2_566 . . . 179.34(16) ?
O4 C26 O3 Cu2 . . . 2_556 21.2(4) ?
C24 C26 O3 Cu2 . . . 2_556 -157.74(18) ?
O6 C27 O5 Cu2 . . . . 79.0(3) ?
C28 C27 O5 Cu2 . . . . -99.2(2) ?
O3 Cu2 O5 C27 2_556 . . . 39.4(2) ?
O1 Cu2 O5 C27 . . . . -53.8(2) ?
N2 Cu2 O5 C27 . . . . 134.8(2) ?
N1 Cu2 O5 C27 . . . . -143.1(2) ?
O5 C27 O6 Cu1 . . . . -8.0(3) ?
C28 C27 O6 Cu1 . . . . 170.25(16) ?
O2 Cu1 O6 C27 . . . . -99.41(19) ?
O2 Cu1 O6 C27 2_566 . . . 80.59(19) ?
O1 Cu1 O6 C27 . . . . -46.71(19) ?
O1 Cu1 O6 C27 2_566 . . . 133.29(19) ?
